data_2022661
loop_
_publ_author_name
'Kayukova, Lyudmila A.'
'Vologzhanina, Anna V.'
'Yergaliyeva, Elmira M.'
'Baitursynova, Gulnur P.'
'Shulgau, Zarina T.'
'Sergazy, Shynggys'

_publ_section_title
;
 Crystal structure and antidiabetic activity of 2-aminospiropyrazolinium
 tosylates and the product of <i>O</i>-tosylation of
 \b-(benzimidazol-1-yl)propioamidoxime
;
_journal_coeditor_code ZO3026
_journal_issue 10
_journal_name_full 'Acta Crystallographica Section C'
_journal_page_first
;
;
_journal_paper_doi 10.1107/S2053229622008464
_journal_volume 78
_journal_year 2022
_chemical_formula_iupac 'C8 H16 N3 +, C7 H7 O3 S -'
_chemical_formula_moiety 'C8 H16 N3 +, C7 H7 O3 S -'
_chemical_formula_sum 'C15 H23 N3 O3 S'
_chemical_formula_weight 325.42
_chemical_name_common
;
2-Amino-1,5-diazaspiro[4.5]dec-1-en-5-ium tosylate
;
_chemical_name_systematic
;
2-Amino-1,5-diazaspiro[4.5]dec-1-en-5-ium 4-methylbenzenesulfonate
;
_space_group_crystal_system monoclinic
_space_group_IT_number 14
_space_group_name_Hall '-P 2yn'
_space_group_name_H-M_alt 'P 1 21/n 1'
_atom_sites_solution_hydrogens geom
_atom_sites_solution_primary dual
_audit_creation_method
;
Olex2 1.5
(compiled 2022.04.07 svn.rca3783a0 for OlexSys, GUI svn.r6498)
;
_cell_angle_alpha 90
_cell_angle_beta 106.403(2)
_cell_angle_gamma 90
_cell_formula_units_Z 4
_cell_length_a 6.1202(3)
_cell_length_b 25.2130(10)
_cell_length_c 10.5669(4)
_cell_measurement_reflns_used 8847
_cell_measurement_temperature 100.0(2)
_cell_measurement_theta_max 37.68
_cell_measurement_theta_min 2.58
_cell_volume 1564.20(12)
_computing_cell_refinement
;
SAINT (Bruker, 2013)
;
_computing_data_collection
;
APEX2 (Bruker, 2013)
;
_computing_data_reduction
;
SAINT (Bruker, 2013)
;
_computing_molecular_graphics
;
OLEX2 (Dolomanov <i>et al.</i>, 2009)
;
_computing_publication_material
;
OLEX2 (Dolomanov <i>et al.</i>, 2009)
;
_computing_structure_refinement
;
SHELXL2018 (Sheldrick, 2015<i>b</i>)
;
_computing_structure_solution
;
SHELXT2014 (Sheldrick, 2015<i>a</i>)
;
_diffrn_ambient_temperature 100.0(2)
_diffrn_measured_fraction_theta_full 1.000
_diffrn_measured_fraction_theta_max 0.989
_diffrn_measurement_device_type 'Bruker D8 Quest PHOTON CCD detector'
_diffrn_measurement_method 'omega scans'
_diffrn_radiation_monochromator graphite
_diffrn_radiation_type MoK\a
_diffrn_radiation_wavelength 0.71073
_diffrn_reflns_av_R_equivalents 0.0805
_diffrn_reflns_av_unetI/netI 0.0669
_diffrn_reflns_limit_h_max 10
_diffrn_reflns_limit_h_min -10
_diffrn_reflns_limit_k_max 43
_diffrn_reflns_limit_k_min -42
_diffrn_reflns_limit_l_max 18
_diffrn_reflns_limit_l_min -17
_diffrn_reflns_number 39454
_diffrn_reflns_theta_full 25.242
_diffrn_reflns_theta_max 37.854
_diffrn_reflns_theta_min 2.165
_diffrn_source_current 1.4
_diffrn_source_power 0.07
_diffrn_source_voltage 50.0
_exptl_absorpt_coefficient_mu 0.224
_exptl_absorpt_correction_T_max 0.7474
_exptl_absorpt_correction_T_min 0.5904
_exptl_absorpt_correction_type multi-scan
_exptl_absorpt_process_details
;
(SADABS; Bruker, 2016)
;
_exptl_crystal_colour colourless
_exptl_crystal_density_diffrn 1.382
_exptl_crystal_description plate
_exptl_crystal_F_000 696
_exptl_crystal_size_max 0.33
_exptl_crystal_size_mid 0.19
_exptl_crystal_size_min 0.05
_refine_diff_density_max 0.570
_refine_diff_density_min -0.58
_refine_ls_extinction_method none
_refine_ls_goodness_of_fit_ref 1.023
_refine_ls_hydrogen_treatment constr
_refine_ls_matrix_type full
_refine_ls_number_parameters 200
_refine_ls_number_reflns 8355
_refine_ls_number_restraints 0
_refine_ls_restrained_S_all 1.023
_refine_ls_R_factor_all 0.0799
_refine_ls_R_factor_gt 0.0490
_refine_ls_shift/su_max 0.003
_refine_ls_shift/su_mean 0.000
_refine_ls_structure_factor_coef Fsqd
_refine_ls_weighting_details 'w=1/[\s^2^(Fo^2^)+(0.0527P)^2^+0.4847P] where P=(Fo^2^+2Fc^2^)/3'
_refine_ls_weighting_scheme calc
_refine_ls_wR_factor_gt 0.1149
_refine_ls_wR_factor_ref 0.1288
_reflns_number_gt 6080
_reflns_number_total 8355
_reflns_threshold_expression 'I > 2\s(I)'
_cod_data_source_file zo3026sup1.cif
_cod_data_source_block 6
_cod_database_code 2022661
_shelx_space_group_comment
;
The symmetry employed for this shelxl refinement is uniquely defined
by the following loop, which should always be used as a source of
symmetry information in preference to the above space-group names.
They are only intended as comments.
;
_shelx_estimated_absorpt_t_min 0.930
_shelx_estimated_absorpt_t_max 0.989

loop_
_space_group_symop_operation_xyz
'x, y, z'
'-x+1/2, y+1/2, -z+1/2'
'-x, -y, -z'
'x-1/2, -y-1/2, z-1/2'

loop_
_atom_site_type_symbol
_atom_site_label
_atom_site_fract_x
_atom_site_fract_y
_atom_site_fract_z
_atom_site_U_iso_or_equiv
_atom_site_adp_type
_atom_site_calc_flag
_atom_site_occupancy
_atom_site_disorder_assembly
_atom_site_disorder_group
S S1 0.54703(4) 0.61026(2) 0.54442(3) 0.01154(6) Uani d 1 . .
O O1 0.60040(16) 0.56781(3) 0.46451(9) 0.01973(17) Uani d 1 . .
O O2 0.30391(14) 0.61544(3) 0.52904(9) 0.01677(15) Uani d 1 . .
O O3 0.68106(15) 0.60728(3) 0.68277(8) 0.01814(16) Uani d 1 . .
C C9 0.62948(17) 0.66972(4) 0.48035(10) 0.01138(16) Uani d 1 . .
C C10 0.85793(18) 0.68393(4) 0.51429(11) 0.01447(18) Uani d 1 . .
H H10 0.968608 0.662672 0.573953 0.017 Uiso calc 1 . .
C C11 0.92371(19) 0.72948(5) 0.46040(11) 0.01600(19) Uani d 1 . .
H H11 1.079648 0.739539 0.485620 0.019 Uiso calc 1 . .
C C12 0.7655(2) 0.76070(4) 0.37010(11) 0.01529(19) Uani d 1 . .
C C13 0.53625(19) 0.74570(4) 0.33644(11) 0.01629(19) Uani d 1 . .
H H13 0.425655 0.766489 0.275387 0.020 Uiso calc 1 . .
C C14 0.46835(18) 0.70059(4) 0.39148(11) 0.01473(18) Uani d 1 . .
H H14 0.312043 0.690897 0.368354 0.018 Uiso calc 1 . .
C C15 0.8412(2) 0.80853(5) 0.30823(13) 0.0243(3) Uani d 1 . .
H H15A 0.985575 0.821692 0.366206 0.036 Uiso calc 1 . .
H H15B 0.725248 0.836369 0.295539 0.036 Uiso calc 1 . .
H H15C 0.862036 0.798670 0.222681 0.036 Uiso calc 1 . .
N N1 0.97057(15) 0.55048(3) 0.20392(8) 0.01080(14) Uani d 1 . .
N N2 0.77566(15) 0.52136(4) 0.11896(8) 0.01160(15) Uani d 1 . .
N N3 0.54622(16) 0.45251(4) 0.14997(9) 0.01406(16) Uani d 1 . .
H H3A 0.459498 0.455162 0.068154 0.017 Uiso calc 1 . .
H H3B 0.515894 0.428443 0.202917 0.017 Uiso calc 1 . .
C C1 0.72355(17) 0.48497(4) 0.19371(10) 0.01120(16) Uani d 1 . .
C C2 0.87632(18) 0.48223(4) 0.33227(10) 0.01319(17) Uani d 1 . .
H H2A 0.919098 0.445227 0.359661 0.016 Uiso calc 1 . .
H H2B 0.805188 0.498907 0.395689 0.016 Uiso calc 1 . .
C C3 1.07882(18) 0.51394(4) 0.31840(10) 0.01422(18) Uani d 1 . .
H H3C 1.150452 0.534303 0.399633 0.017 Uiso calc 1 . .
H H3D 1.194512 0.490660 0.297816 0.017 Uiso calc 1 . .
C C4 0.88652(18) 0.60060(4) 0.25419(10) 0.01297(17) Uani d 1 . .
H H4A 1.015389 0.618103 0.318934 0.016 Uiso calc 1 . .
H H4B 0.771142 0.591209 0.299868 0.016 Uiso calc 1 . .
C C5 0.7827(2) 0.63885(4) 0.14264(12) 0.0171(2) Uani d 1 . .
H H5A 0.733354 0.671460 0.179011 0.021 Uiso calc 1 . .
H H5B 0.646660 0.622417 0.081279 0.021 Uiso calc 1 . .
C C6 0.9545(2) 0.65332(5) 0.06738(12) 0.0193(2) Uani d 1 . .
H H6A 0.880513 0.676399 -0.008399 0.023 Uiso calc 1 . .
H H6B 1.083192 0.673146 0.126156 0.023 Uiso calc 1 . .
C C7 1.0432(2) 0.60317(5) 0.01797(11) 0.0175(2) Uani d 1 . .
H H7A 0.917739 0.586222 -0.050324 0.021 Uiso calc 1 . .
H H7B 1.164122 0.612852 -0.023344 0.021 Uiso calc 1 . .
C C8 1.13819(18) 0.56387(5) 0.12854(11) 0.01450(18) Uani d 1 . .
H H8A 1.181973 0.530931 0.090900 0.017 Uiso calc 1 . .
H H8B 1.277315 0.578954 0.190121 0.017 Uiso calc 1 . .

loop_
_atom_site_aniso_label
_atom_site_aniso_U_11
_atom_site_aniso_U_22
_atom_site_aniso_U_33
_atom_site_aniso_U_12
_atom_site_aniso_U_13
_atom_site_aniso_U_23
S1 0.01160(10) 0.01244(11) 0.01105(10) 0.00005(8) 0.00394(8) 0.00045(8)
O1 0.0273(4) 0.0134(4) 0.0232(4) -0.0005(3) 0.0148(4) -0.0023(3)
O2 0.0115(3) 0.0191(4) 0.0204(4) -0.0018(3) 0.0057(3) 0.0009(3)
O3 0.0184(4) 0.0218(4) 0.0123(3) -0.0007(3) 0.0011(3) 0.0046(3)
C9 0.0114(4) 0.0119(4) 0.0106(4) -0.0004(3) 0.0027(3) -0.0006(3)
C10 0.0118(4) 0.0152(4) 0.0150(4) 0.0001(3) 0.0015(3) 0.0005(4)
C11 0.0135(4) 0.0172(5) 0.0169(5) -0.0037(3) 0.0035(3) -0.0011(4)
C12 0.0193(5) 0.0138(4) 0.0126(4) -0.0030(4) 0.0043(4) -0.0004(3)
C13 0.0173(5) 0.0159(4) 0.0141(4) 0.0008(4) 0.0018(4) 0.0030(4)
C14 0.0117(4) 0.0172(5) 0.0142(4) 0.0007(3) 0.0018(3) 0.0021(4)
C15 0.0309(6) 0.0202(5) 0.0199(5) -0.0095(5) 0.0041(5) 0.0035(4)
N1 0.0107(3) 0.0126(4) 0.0082(3) 0.0002(3) 0.0011(3) 0.0001(3)
N2 0.0111(3) 0.0139(4) 0.0082(3) -0.0013(3) 0.0000(3) -0.0011(3)
N3 0.0154(4) 0.0149(4) 0.0103(4) -0.0029(3) 0.0012(3) 0.0014(3)
C1 0.0123(4) 0.0121(4) 0.0088(4) 0.0016(3) 0.0024(3) -0.0002(3)
C2 0.0153(4) 0.0143(4) 0.0082(4) -0.0001(3) 0.0004(3) 0.0017(3)
C3 0.0139(4) 0.0152(4) 0.0107(4) 0.0007(3) -0.0012(3) 0.0026(3)
C4 0.0155(4) 0.0124(4) 0.0113(4) 0.0001(3) 0.0042(3) -0.0018(3)
C5 0.0190(5) 0.0144(4) 0.0174(5) 0.0029(4) 0.0045(4) 0.0029(4)
C6 0.0201(5) 0.0182(5) 0.0190(5) -0.0013(4) 0.0048(4) 0.0060(4)
C7 0.0166(5) 0.0243(5) 0.0126(4) -0.0022(4) 0.0056(4) 0.0029(4)
C8 0.0115(4) 0.0196(5) 0.0132(4) -0.0001(3) 0.0047(3) 0.0005(4)

loop_
_atom_type_symbol
_atom_type_description
_atom_type_scat_dispersion_real
_atom_type_scat_dispersion_imag
_atom_type_scat_source
C C 0.0033 0.0016 'International Tables Vol C Tables 4.2.6.8 and 6.1.1.4'
H H 0.0000 0.0000 'International Tables Vol C Tables 4.2.6.8 and 6.1.1.4'
N N 0.0061 0.0033 'International Tables Vol C Tables 4.2.6.8 and 6.1.1.4'
O O 0.0106 0.0060 'International Tables Vol C Tables 4.2.6.8 and 6.1.1.4'
S S 0.1246 0.1234 'International Tables Vol C Tables 4.2.6.8 and 6.1.1.4'

loop_
_geom_angle_atom_site_label_1
_geom_angle_atom_site_label_2
_geom_angle_atom_site_label_3
_geom_angle_site_symmetry_1
_geom_angle_site_symmetry_3
_geom_angle
_geom_angle_publ_flag
O1 S1 O2 . . 112.99(5) ?
O1 S1 O3 . . 112.80(5) ?
O1 S1 C9 . . 105.37(5) ?
O2 S1 O3 . . 112.52(5) ?
O2 S1 C9 . . 105.85(5) ?
O3 S1 C9 . . 106.55(5) ?
C10 C9 S1 . . 119.55(8) ?
C10 C9 C14 . . 119.99(10) ?
C14 C9 S1 . . 120.38(8) ?
C9 C10 H10 . . 120.2 ?
C9 C10 C11 . . 119.60(10) ?
C11 C10 H10 . . 120.2 ?
C10 C11 H11 . . 119.3 ?
C10 C11 C12 . . 121.38(10) ?
C12 C11 H11 . . 119.3 ?
C11 C12 C13 . . 118.30(10) ?
C11 C12 C15 . . 120.64(11) ?
C13 C12 C15 . . 121.04(11) ?
C12 C13 H13 . . 119.6 ?
C14 C13 C12 . . 120.70(10) ?
C14 C13 H13 . . 119.6 ?
C9 C14 C13 . . 120.01(10) ?
C9 C14 H14 . . 120.0 ?
C13 C14 H14 . . 120.0 ?
C12 C15 H15A . . 109.5 ?
C12 C15 H15B . . 109.5 ?
C12 C15 H15C . . 109.5 ?
H15A C15 H15B . . 109.5 ?
H15A C15 H15C . . 109.5 ?
H15B C15 H15C . . 109.5 ?
N2 N1 C3 . . 106.26(8) ?
N2 N1 C4 . . 109.46(8) ?
N2 N1 C8 . . 110.23(8) ?
C4 N1 C3 . . 110.00(8) ?
C8 N1 C3 . . 110.44(8) ?
C8 N1 C4 . . 110.37(8) ?
C1 N2 N1 . . 106.00(8) ?
H3A N3 H3B . . 120.0 ?
C1 N3 H3A . . 120.0 ?
C1 N3 H3B . . 120.0 ?
N2 C1 N3 . . 122.33(9) ?
N2 C1 C2 . . 115.52(9) ?
N3 C1 C2 . . 122.15(9) ?
C1 C2 H2A . . 111.7 ?
C1 C2 H2B . . 111.7 ?
C1 C2 C3 . . 100.52(8) ?
H2A C2 H2B . . 109.4 ?
C3 C2 H2A . . 111.7 ?
C3 C2 H2B . . 111.7 ?
N1 C3 C2 . . 102.27(8) ?
N1 C3 H3C . . 111.3 ?
N1 C3 H3D . . 111.3 ?
C2 C3 H3C . . 111.3 ?
C2 C3 H3D . . 111.3 ?
H3C C3 H3D . . 109.2 ?
N1 C4 H4A . . 109.3 ?
N1 C4 H4B . . 109.3 ?
N1 C4 C5 . . 111.53(9) ?
H4A C4 H4B . . 108.0 ?
C5 C4 H4A . . 109.3 ?
C5 C4 H4B . . 109.3 ?
C4 C5 H5A . . 109.5 ?
C4 C5 H5B . . 109.5 ?
C4 C5 C6 . . 110.89(9) ?
H5A C5 H5B . . 108.0 ?
C6 C5 H5A . . 109.5 ?
C6 C5 H5B . . 109.5 ?
C5 C6 H6A . . 109.6 ?
C5 C6 H6B . . 109.6 ?
H6A C6 H6B . . 108.2 ?
C7 C6 C5 . . 110.10(9) ?
C7 C6 H6A . . 109.6 ?
C7 C6 H6B . . 109.6 ?
C6 C7 H7A . . 109.2 ?
C6 C7 H7B . . 109.2 ?
H7A C7 H7B . . 107.9 ?
C8 C7 C6 . . 111.95(9) ?
C8 C7 H7A . . 109.2 ?
C8 C7 H7B . . 109.2 ?
N1 C8 C7 . . 112.60(9) ?
N1 C8 H8A . . 109.1 ?
N1 C8 H8B . . 109.1 ?
C7 C8 H8A . . 109.1 ?
C7 C8 H8B . . 109.1 ?
H8A C8 H8B . . 107.8 ?

loop_
_geom_bond_atom_site_label_1
_geom_bond_atom_site_label_2
_geom_bond_site_symmetry_2
_geom_bond_distance
_geom_bond_publ_flag
S1 O1 . 1.4563(9) ?
S1 O2 . 1.4564(9) ?
S1 O3 . 1.4624(9) ?
S1 C9 . 1.7758(11) ?
C9 C10 . 1.3887(14) ?
C9 C14 . 1.3917(14) ?
C10 H10 . 0.9500 ?
C10 C11 . 1.3909(16) ?
C11 H11 . 0.9500 ?
C11 C12 . 1.3949(16) ?
C12 C13 . 1.3987(16) ?
C12 C15 . 1.5059(16) ?
C13 H13 . 0.9500 ?
C13 C14 . 1.3932(16) ?
C14 H14 . 0.9500 ?
C15 H15A . 0.9800 ?
C15 H15B . 0.9800 ?
C15 H15C . 0.9800 ?
N1 N2 . 1.4708(12) ?
N1 C3 . 1.5160(13) ?
N1 C4 . 1.5160(13) ?
N1 C8 . 1.5041(14) ?
N2 C1 . 1.3075(14) ?
N3 H3A . 0.8800 ?
N3 H3B . 0.8800 ?
N3 C1 . 1.3334(13) ?
C1 C2 . 1.4998(14) ?
C2 H2A . 0.9900 ?
C2 H2B . 0.9900 ?
C2 C3 . 1.5163(15) ?
C3 H3C . 0.9900 ?
C3 H3D . 0.9900 ?
C4 H4A . 0.9900 ?
C4 H4B . 0.9900 ?
C4 C5 . 1.5168(15) ?
C5 H5A . 0.9900 ?
C5 H5B . 0.9900 ?
C5 C6 . 1.5308(17) ?
C6 H6A . 0.9900 ?
C6 H6B . 0.9900 ?
C6 C7 . 1.5254(18) ?
C7 H7A . 0.9900 ?
C7 H7B . 0.9900 ?
C7 C8 . 1.5169(16) ?
C8 H8A . 0.9900 ?
C8 H8B . 0.9900 ?

loop_
_geom_torsion_atom_site_label_1
_geom_torsion_atom_site_label_2
_geom_torsion_atom_site_label_3
_geom_torsion_atom_site_label_4
_geom_torsion_site_symmetry_1
_geom_torsion_site_symmetry_2
_geom_torsion_site_symmetry_3
_geom_torsion_site_symmetry_4
_geom_torsion
_geom_torsion_publ_flag
S1 C9 C10 C11 . . . . 177.67(8) ?
S1 C9 C14 C13 . . . . -176.66(9) ?
O1 S1 C9 C10 . . . . -78.61(10) ?
O1 S1 C9 C14 . . . . 98.15(10) ?
O2 S1 C9 C10 . . . . 161.44(9) ?
O2 S1 C9 C14 . . . . -21.79(10) ?
O3 S1 C9 C10 . . . . 41.46(10) ?
O3 S1 C9 C14 . . . . -141.78(9) ?
C9 C10 C11 C12 . . . . -1.59(17) ?
C10 C9 C14 C13 . . . . 0.09(16) ?
C10 C11 C12 C13 . . . . 1.26(17) ?
C10 C11 C12 C15 . . . . -177.29(11) ?
C11 C12 C13 C14 . . . . -0.25(17) ?
C12 C13 C14 C9 . . . . -0.41(17) ?
C14 C9 C10 C11 . . . . 0.89(16) ?
C15 C12 C13 C14 . . . . 178.29(11) ?
N1 N2 C1 N3 . . . . 176.82(9) ?
N1 N2 C1 C2 . . . . -3.02(12) ?
N1 C4 C5 C6 . . . . -57.64(12) ?
N2 N1 C3 C2 . . . . -30.54(10) ?
N2 N1 C4 C5 . . . . -65.13(11) ?
N2 N1 C8 C7 . . . . 66.51(11) ?
N2 C1 C2 C3 . . . . -16.10(12) ?
N3 C1 C2 C3 . . . . 164.06(10) ?
C1 C2 C3 N1 . . . . 26.84(10) ?
C3 N1 N2 C1 . . . . 21.35(10) ?
C3 N1 C4 C5 . . . . 178.47(9) ?
C3 N1 C8 C7 . . . . -176.37(9) ?
C4 N1 N2 C1 . . . . -97.39(9) ?
C4 N1 C3 C2 . . . . 87.84(9) ?
C4 N1 C8 C7 . . . . -54.52(11) ?
C4 C5 C6 C7 . . . . 55.63(13) ?
C5 C6 C7 C8 . . . . -53.82(13) ?
C6 C7 C8 N1 . . . . 54.20(12) ?
C8 N1 N2 C1 . . . . 141.04(9) ?
C8 N1 C3 C2 . . . . -150.09(9) ?
C8 N1 C4 C5 . . . . 56.35(11) ?

_cod_database_fobs_code 2022661
